data_7706558
loop_
_publ_author_name
'Yang, Lin'
'Wang, Lihong'
'Lv, Xingpu'
'Chen, Jing-Huo'
'Wang, Yang'
'Yang, Guang'

_publ_section_title
;
 Complexation of triangular silver(I) or copper(I) nitropyrazolates with
 dibenzothiophenes having potential use in adsorptive desulfurization.
;
_journal_issue 8
_journal_name_full 'Dalton transactions (Cambridge, England : 2003)'
_journal_page_first 2915
_journal_page_last 2927
_journal_paper_doi 10.1039/d0dt04037a
_journal_volume 50
_journal_year 2021
_chemical_formula_moiety 'C21 H30 Cu3 N9 O6, C12 H8 S'
_chemical_formula_sum 'C33 H38 Cu3 N9 O6 S'
_chemical_formula_weight 879.40
_space_group_crystal_system monoclinic
_space_group_IT_number 14
_space_group_name_Hall '-P 2ybc'
_space_group_name_H-M_alt 'P 1 21/c 1'
_atom_sites_solution_hydrogens geom
_audit_creation_date 2020-09-08
_audit_creation_method
;
Olex2 1.2
(compiled 2018.05.29 svn.r3508 for OlexSys, GUI svn.r5506)
;
_audit_update_record
;
2020-09-08 deposited with the CCDC.	2021-01-27 downloaded from the CCDC.
;
_cell_angle_alpha 90
_cell_angle_beta 99.202(4)
_cell_angle_gamma 90
_cell_formula_units_Z 4
_cell_length_a 12.8446(18)
_cell_length_b 21.390(3)
_cell_length_c 13.7791(19)
_cell_measurement_reflns_used 9950
_cell_measurement_temperature 298.15(10)
_cell_measurement_theta_max 23.86
_cell_measurement_theta_min 2.42
_cell_volume 3737.0(9)
_computing_cell_refinement 'SAINT v8.37A (Bruker, 2015)'
_computing_data_reduction 'SAINT v8.37A (Bruker, 2015)'
_computing_molecular_graphics 'Olex2 (Dolomanov et al., 2009)'
_computing_publication_material 'Olex2 (Dolomanov et al., 2009)'
_computing_structure_refinement 'ShelXL (Sheldrick, 2015)'
_computing_structure_solution 'SHELXT 2018/2 (Sheldrick, 2018)'
_diffrn_ambient_temperature 298.15(10)
_diffrn_measured_fraction_theta_full 0.998
_diffrn_measured_fraction_theta_max 0.998
_diffrn_measurement_device_type 'Bruker APEX-II CCD'
_diffrn_measurement_method '\f and \w scans'
_diffrn_radiation_type MoK\a
_diffrn_radiation_wavelength 0.71073
_diffrn_reflns_av_R_equivalents 0.0466
_diffrn_reflns_av_unetI/netI 0.0304
_diffrn_reflns_Laue_measured_fraction_full 0.998
_diffrn_reflns_Laue_measured_fraction_max 0.998
_diffrn_reflns_limit_h_max 15
_diffrn_reflns_limit_h_min -15
_diffrn_reflns_limit_k_max 25
_diffrn_reflns_limit_k_min -25
_diffrn_reflns_limit_l_max 16
_diffrn_reflns_limit_l_min -16
_diffrn_reflns_number 45165
_diffrn_reflns_point_group_measured_fraction_full 0.998
_diffrn_reflns_point_group_measured_fraction_max 0.998
_diffrn_reflns_theta_full 25.027
_diffrn_reflns_theta_max 25.027
_diffrn_reflns_theta_min 2.227
_exptl_absorpt_coefficient_mu 1.803
_exptl_absorpt_correction_T_max 0.7456
_exptl_absorpt_correction_T_min 0.5449
_exptl_absorpt_correction_type multi-scan
_exptl_absorpt_process_details
;
SADABS-2016/2 (Bruker,2016/2) was used for absorption correction.
wR2(int) was 0.1233 before and 0.0515 after correction.
The Ratio of minimum to maximum transmission is 0.7308.
The \l/2 correction factor is Not present.
;
_exptl_crystal_colour colourless
_exptl_crystal_colour_primary colourless
_exptl_crystal_density_diffrn 1.563
_exptl_crystal_description block
_exptl_crystal_F_000 1800
_exptl_crystal_size_max 0.46
_exptl_crystal_size_mid 0.36
_exptl_crystal_size_min 0.164
_refine_diff_density_max 0.622
_refine_diff_density_min -0.467
_refine_diff_density_rms 0.057
_refine_ls_extinction_method none
_refine_ls_goodness_of_fit_ref 1.022
_refine_ls_hydrogen_treatment constr
_refine_ls_matrix_type full
_refine_ls_number_parameters 451
_refine_ls_number_reflns 6597
_refine_ls_number_restraints 69
_refine_ls_restrained_S_all 1.078
_refine_ls_R_factor_all 0.0822
_refine_ls_R_factor_gt 0.0500
_refine_ls_shift/su_max 0.000
_refine_ls_shift/su_mean 0.000
_refine_ls_structure_factor_coef Fsqd
_refine_ls_weighting_details 'w=1/[\s^2^(Fo^2^)+(0.0729P)^2^+3.5119P] where P=(Fo^2^+2Fc^2^)/3'
_refine_ls_weighting_scheme calc
_refine_ls_wR_factor_gt 0.1300
_refine_ls_wR_factor_ref 0.1500
_reflns_Friedel_coverage 0.000
_reflns_number_gt 4485
_reflns_number_total 6597
_reflns_threshold_expression 'I > 2\s(I)'
_cod_data_source_file d0dt04037a2.cif
_cod_data_source_block cu3(denpz)3-dbt
_cod_depositor_comments 'Adding full bibliography for 7706555--7706561.cif.'
_cod_database_code 7706558
_shelx_shelxl_version_number 2017/1
_shelx_space_group_comment
;
The symmetry employed for this shelxl refinement is uniquely defined
by the following loop, which should always be used as a source of
symmetry information in preference to the above space-group names.
They are only intended as comments.
;
_shelx_estimated_absorpt_t_max 0.756
_shelx_estimated_absorpt_t_min 0.491
_olex2_refinement_description
;
1. Fixed Uiso
 At 1.2 times of:
  All C(H) groups, All C(H,H) groups
 At 1.5 times of:
  All C(H,H,H) groups
2. Rigid bond restraints
 C20, C21
 with sigma for 1-2 distances of 0.02 and sigma for 1-3 distances of 0.02
 C15, C18
 with sigma for 1-2 distances of 0.01 and sigma for 1-3 distances of 0.005
 C32, C33
 with sigma for 1-2 distances of 0.005 and sigma for 1-3 distances of 0.005
3. Uiso/Uaniso restraints and constraints
C32 \\sim C33: within 2A with sigma of 0.005 and sigma for terminal atoms of
0.01
Uanis(C29) \\sim Ueq, Uanis(C31) \\sim Ueq, Uanis(C30) \\sim Ueq, Uanis(C32)
\\sim Ueq, Uanis(C33) \\sim Ueq, Uanis(C26) \\sim Ueq, Uanis(C25) \\sim Ueq,
Uanis(C24) \\sim Ueq, Uanis(C23) \\sim Ueq, Uanis(C4) \\sim Ueq: with sigma of
0.005 and sigma for terminal atoms of 0.01
4.a Secondary CH2 refined with riding coordinates:
 C5(H5A,H5B), C6(H6A,H6B), C11(H11A,H11B), C13(H13A,H13B), C18(H18A,H18B),
 C20(H20A,H20B)
4.b Aromatic/amide H refined with riding coordinates:
 C24(H24), C25(H25), C26(H26), C23(H23), C29(H29), C30(H30), C31(H31), C32(H32)
4.c Fitted hexagon refined as free rotating group:
 C24(C25,C26,C27,C22,C23), C28(C29,C30,C31,C32,C33)
4.d Idealised Me refined as rotating group:
 C4(H4A,H4B,H4C), C7(H7A,H7B,H7C), C12(H12A,H12B,H12C), C14(H14A,H14B,H14C),
 C19(H19A,H19B,H19C), C21(H21A,H21B,H21C)
;
_olex2_submission_special_instructions 'No special instructions were received'

loop_
_space_group_symop_operation_xyz
'x, y, z'
'-x, y+1/2, -z+1/2'
'-x, -y, -z'
'x, -y-1/2, z-1/2'

loop_
_atom_site_label
_atom_site_type_symbol
_atom_site_fract_x
_atom_site_fract_y
_atom_site_fract_z
_atom_site_U_iso_or_equiv
_atom_site_adp_type
_atom_site_occupancy
_atom_site_site_symmetry_order
_atom_site_calc_flag
_atom_site_refinement_flags_posn
_atom_site_refinement_flags_adp
_atom_site_refinement_flags_occupancy
_atom_site_disorder_assembly
_atom_site_disorder_group
Cu1 Cu 0.91255(4) 0.23951(3) 0.11738(4) 0.0737(2) Uani 1 1 d . . . . .
Cu2 Cu 0.71728(4) 0.32952(3) 0.05048(4) 0.0674(2) Uani 1 1 d . . . . .
Cu3 Cu 0.67988(5) 0.18357(3) 0.03228(4) 0.0745(2) Uani 1 1 d . . . . .
O1 O 1.1526(4) 0.4671(3) 0.1720(4) 0.160(2) Uani 1 1 d . . . . .
O2 O 1.0190(5) 0.5279(3) 0.1270(5) 0.163(2) Uani 1 1 d . . . . .
O3 O 0.2782(4) 0.3507(3) -0.1010(4) 0.148(2) Uani 1 1 d . . . . .
O4 O 0.2524(4) 0.2512(3) -0.1143(6) 0.213(4) Uani 1 1 d . . . . .
O5 O 0.8817(7) -0.0541(3) 0.0958(5) 0.199(4) Uani 1 1 d . . . . .
O6 O 1.0368(7) -0.0175(3) 0.1426(5) 0.193(3) Uani 1 1 d . . . . .
N1 N 0.9353(3) 0.32545(18) 0.1210(3) 0.0689(10) Uani 1 1 d . . . . .
N2 N 0.8506(3) 0.36380(18) 0.0885(3) 0.0679(10) Uani 1 1 d . . . . .
N3 N 0.5821(3) 0.30002(19) 0.0074(2) 0.0640(9) Uani 1 1 d . . . . .
N4 N 0.5653(3) 0.2362(2) -0.0025(3) 0.0722(10) Uani 1 1 d . . . . .
N5 N 0.7936(3) 0.13066(19) 0.0693(3) 0.0764(11) Uani 1 1 d . . . . .
N6 N 0.8907(3) 0.1538(2) 0.1096(3) 0.0776(11) Uani 1 1 d . . . . .
N7 N 1.0589(5) 0.4759(3) 0.1450(4) 0.1186(19) Uani 1 1 d . . . . .
N8 N 0.3090(4) 0.2959(4) -0.0913(5) 0.126(2) Uani 1 1 d . . . . .
N9 N 0.9434(8) -0.0107(3) 0.1143(5) 0.151(3) Uani 1 1 d . . . . .
C1 C 1.0212(4) 0.3597(3) 0.1465(4) 0.0807(14) Uani 1 1 d . . . . .
C2 C 0.9914(4) 0.4224(3) 0.1279(4) 0.0850(15) Uani 1 1 d . . . . .
C3 C 0.8828(4) 0.4234(2) 0.0935(4) 0.0796(14) Uani 1 1 d . . . . .
C4 C 1.1948(6) 0.3193(4) 0.1173(6) 0.151(3) Uani 1 1 d . U . . .
H4A H 1.164156 0.288247 0.070971 0.227 Uiso 1 1 calc GR . . . .
H4B H 1.261924 0.304728 0.150322 0.227 Uiso 1 1 calc GR . . . .
H4C H 1.204317 0.357450 0.083117 0.227 Uiso 1 1 calc GR . . . .
C5 C 1.1246(4) 0.3305(3) 0.1896(5) 0.1041(19) Uani 1 1 d . . . . .
H5A H 1.160171 0.357687 0.240830 0.125 Uiso 1 1 calc R . . . .
H5B H 1.110958 0.291078 0.219987 0.125 Uiso 1 1 calc R . . . .
C6 C 0.8048(5) 0.4746(3) 0.0701(5) 0.112(2) Uani 1 1 d . . . . .
H6A H 0.754399 0.463188 0.012728 0.134 Uiso 1 1 calc R . . . .
H6B H 0.840903 0.512229 0.054528 0.134 Uiso 1 1 calc R . . . .
C7 C 0.7470(6) 0.4876(3) 0.1547(6) 0.128(2) Uani 1 1 d . . . . .
H7A H 0.701376 0.523014 0.139283 0.192 Uiso 1 1 calc GR . . . .
H7B H 0.796997 0.496442 0.212702 0.192 Uiso 1 1 calc GR . . . .
H7C H 0.705740 0.451755 0.166231 0.192 Uiso 1 1 calc GR . . . .
C8 C 0.4925(4) 0.3309(3) -0.0207(3) 0.0728(13) Uani 1 1 d . . . . .
C9 C 0.4149(4) 0.2851(3) -0.0505(4) 0.0868(16) Uani 1 1 d . . . . .
C10 C 0.4623(4) 0.2272(3) -0.0375(4) 0.0892(17) Uani 1 1 d . . . . .
C11 C 0.4875(4) 0.3988(3) -0.0139(4) 0.0894(16) Uani 1 1 d . . . . .
H11A H 0.441080 0.414739 -0.070970 0.107 Uiso 1 1 calc R . . . .
H11B H 0.557263 0.415918 -0.014863 0.107 Uiso 1 1 calc R . . . .
C12 C 0.4481(5) 0.4211(3) 0.0785(5) 0.115(2) Uani 1 1 d . . . . .
H12A H 0.449364 0.465932 0.080657 0.172 Uiso 1 1 calc GR . . . .
H12B H 0.492882 0.404760 0.135341 0.172 Uiso 1 1 calc GR . . . .
H12C H 0.377278 0.406609 0.077863 0.172 Uiso 1 1 calc GR . . . .
C13 C 0.4188(6) 0.1593(3) -0.0509(6) 0.127(2) Uani 1 1 d . . . . .
H13A H 0.464701 0.131779 -0.007317 0.152 Uiso 1 1 calc R . . . .
H13B H 0.349591 0.157938 -0.031291 0.152 Uiso 1 1 calc R . . . .
C14 C 0.4103(6) 0.1355(4) -0.1516(6) 0.148(3) Uani 1 1 d . . . . .
H14A H 0.366758 0.163012 -0.195674 0.221 Uiso 1 1 calc GR . . . .
H14B H 0.379417 0.094490 -0.155137 0.221 Uiso 1 1 calc GR . . . .
H14C H 0.479312 0.133249 -0.169816 0.221 Uiso 1 1 calc GR . . . .
C15 C 0.7986(6) 0.0685(3) 0.0669(4) 0.0973(18) Uani 1 1 d . U . . .
C16 C 0.9022(6) 0.0515(3) 0.1048(4) 0.1026(19) Uani 1 1 d . . . . .
C17 C 0.9567(5) 0.1067(3) 0.1324(4) 0.0974(17) Uani 1 1 d . . . . .
C18 C 0.6991(7) 0.0306(4) 0.0325(6) 0.146(3) Uani 1 1 d . U . . .
H18A H 0.705956 -0.010085 0.064097 0.176 Uiso 1 1 calc R . . . .
H18B H 0.639317 0.051629 0.052860 0.176 Uiso 1 1 calc R . . . .
C19 C 0.6788(7) 0.0219(4) -0.0727(7) 0.175(4) Uani 1 1 d . . . . .
H19A H 0.673804 0.061998 -0.104503 0.263 Uiso 1 1 calc GR . . . .
H19B H 0.613680 -0.000337 -0.090672 0.263 Uiso 1 1 calc GR . . . .
H19C H 0.735328 -0.001553 -0.092794 0.263 Uiso 1 1 calc GR . . . .
C20 C 1.0685(6) 0.1201(4) 0.1863(5) 0.132(3) Uani 1 1 d . U . . .
H20A H 1.066254 0.156141 0.228635 0.158 Uiso 1 1 calc R . . . .
H20B H 1.092586 0.084650 0.227711 0.158 Uiso 1 1 calc R . . . .
C21 C 1.1427(7) 0.1318(5) 0.1218(7) 0.190(4) Uani 1 1 d . U . . .
H21A H 1.139655 0.098586 0.074620 0.286 Uiso 1 1 calc GR . . . .
H21B H 1.212362 0.134098 0.159139 0.286 Uiso 1 1 calc GR . . . .
H21C H 1.125899 0.170729 0.088110 0.286 Uiso 1 1 calc GR . . . .
S1 S 0.66747(13) 0.19885(9) -0.22701(12) 0.1031(5) Uani 1 1 d . . . . .
C24 C 0.9774(3) 0.2039(2) -0.1187(3) 0.128(2) Uani 1 1 d . U . . .
H24 H 1.034308 0.177141 -0.100609 0.153 Uiso 1 1 calc R . . . .
C25 C 0.9917(2) 0.2682(2) -0.1111(3) 0.128(2) Uani 1 1 d G U . . .
H25 H 1.058134 0.284522 -0.088010 0.154 Uiso 1 1 calc R . . . .
C26 C 0.9066(3) 0.30816(16) -0.1381(3) 0.111(2) Uani 1 1 d G U . . .
H26 H 0.916171 0.351201 -0.133040 0.133 Uiso 1 1 calc R . . . .
C27 C 0.8073(3) 0.28377(16) -0.1726(2) 0.0781(14) Uani 1 1 d G . . . .
C22 C 0.7930(3) 0.21944(18) -0.1802(2) 0.0802(14) Uani 1 1 d G . . . .
C23 C 0.8781(4) 0.17949(14) -0.1532(3) 0.1053(19) Uani 1 1 d G U . . .
H23 H 0.868516 0.136441 -0.158239 0.126 Uiso 1 1 calc R . . . .
C28 C 0.7114(3) 0.3176(2) -0.2046(3) 0.0860(16) Uani 1 1 d . . . . .
C29 C 0.6932(4) 0.3817(2) -0.2072(3) 0.121(2) Uani 1 1 d G U . . .
H29 H 0.748367 0.409198 -0.186679 0.145 Uiso 1 1 calc R . . . .
C30 C 0.5925(4) 0.40457(18) -0.2404(3) 0.143(3) Uani 1 1 d G U . . .
H30 H 0.580366 0.447446 -0.242131 0.172 Uiso 1 1 calc R . . . .
C31 C 0.5101(3) 0.3634(3) -0.2710(3) 0.130(2) Uani 1 1 d G U . . .
H31 H 0.442746 0.378738 -0.293240 0.156 Uiso 1 1 calc R . . . .
C32 C 0.5283(3) 0.2993(2) -0.2684(3) 0.1194(18) Uani 1 1 d G U . . .
H32 H 0.473126 0.271782 -0.288897 0.143 Uiso 1 1 calc R . . . .
C33 C 0.6289(3) 0.27641(17) -0.2352(3) 0.1007(15) Uani 1 1 d G U . . .

loop_
_atom_site_aniso_label
_atom_site_aniso_U_11
_atom_site_aniso_U_22
_atom_site_aniso_U_33
_atom_site_aniso_U_23
_atom_site_aniso_U_13
_atom_site_aniso_U_12
Cu1 0.0647(4) 0.0739(4) 0.0804(4) 0.0001(3) 0.0051(3) 0.0031(3)
Cu2 0.0507(3) 0.0743(4) 0.0736(4) 0.0041(3) -0.0006(2) -0.0051(2)
Cu3 0.0714(4) 0.0759(4) 0.0758(4) -0.0072(3) 0.0106(3) -0.0046(3)
O1 0.107(4) 0.169(5) 0.194(5) 0.008(4) -0.005(3) -0.081(4)
O2 0.172(6) 0.102(4) 0.219(6) -0.001(4) 0.040(5) -0.059(4)
O3 0.071(3) 0.211(6) 0.151(4) -0.012(4) -0.019(3) 0.026(4)
O4 0.061(3) 0.249(8) 0.312(9) -0.163(7) -0.022(4) -0.002(3)
O5 0.337(10) 0.069(3) 0.172(5) -0.018(4) -0.015(6) 0.022(5)
O6 0.249(8) 0.121(5) 0.186(6) -0.017(4) -0.039(6) 0.093(5)
N1 0.054(2) 0.076(3) 0.076(2) 0.0011(19) 0.0071(18) -0.0055(18)
N2 0.055(2) 0.069(3) 0.077(2) 0.0106(19) 0.0049(18) -0.0025(18)
N3 0.052(2) 0.080(3) 0.057(2) 0.0024(18) 0.0003(16) -0.0056(18)
N4 0.056(2) 0.090(3) 0.068(2) -0.015(2) 0.0054(18) -0.010(2)
N5 0.092(3) 0.066(3) 0.071(2) -0.001(2) 0.011(2) 0.002(2)
N6 0.083(3) 0.073(3) 0.073(3) 0.001(2) 0.002(2) 0.011(2)
N7 0.107(4) 0.119(5) 0.130(5) -0.001(4) 0.020(4) -0.056(4)
N8 0.056(3) 0.184(7) 0.131(5) -0.064(5) -0.005(3) 0.004(4)
N9 0.236(9) 0.092(5) 0.110(5) -0.010(4) -0.015(5) 0.064(6)
C1 0.054(3) 0.106(4) 0.082(3) -0.002(3) 0.010(2) -0.019(3)
C2 0.075(3) 0.090(4) 0.089(4) 0.007(3) 0.007(3) -0.035(3)
C3 0.083(3) 0.070(3) 0.085(3) 0.012(3) 0.008(3) -0.016(3)
C4 0.096(5) 0.209(7) 0.149(6) -0.018(5) 0.019(4) 0.000(5)
C5 0.062(3) 0.143(6) 0.103(4) -0.008(4) 0.001(3) -0.003(3)
C6 0.119(5) 0.079(4) 0.124(5) 0.023(4) -0.020(4) -0.009(4)
C7 0.115(5) 0.096(5) 0.157(7) -0.018(4) -0.024(5) 0.025(4)
C8 0.058(3) 0.101(4) 0.058(3) 0.002(2) 0.005(2) 0.004(3)
C9 0.051(3) 0.126(5) 0.080(3) -0.025(3) 0.002(2) 0.000(3)
C10 0.062(3) 0.125(5) 0.080(3) -0.042(3) 0.008(2) -0.022(3)
C11 0.067(3) 0.100(4) 0.097(4) 0.018(3) 0.000(3) 0.013(3)
C12 0.117(5) 0.099(4) 0.132(5) -0.012(4) 0.027(4) 0.002(4)
C13 0.111(5) 0.121(5) 0.141(6) -0.059(5) 0.000(4) -0.020(4)
C14 0.133(6) 0.161(7) 0.146(7) -0.037(6) 0.014(5) -0.041(5)
C15 0.147(6) 0.070(4) 0.072(3) -0.006(3) 0.010(3) -0.005(4)
C16 0.147(6) 0.074(4) 0.080(4) 0.002(3) -0.002(4) 0.033(4)
C17 0.120(5) 0.088(4) 0.079(4) 0.007(3) -0.002(3) 0.028(4)
C18 0.197(8) 0.095(5) 0.142(7) -0.019(5) 0.009(6) -0.013(5)
C19 0.180(9) 0.154(8) 0.184(9) -0.037(7) 0.004(7) -0.007(6)
C20 0.130(6) 0.143(6) 0.111(5) 0.004(5) -0.015(4) 0.057(5)
C21 0.150(8) 0.260(13) 0.157(8) -0.026(8) 0.011(6) 0.046(8)
S1 0.1006(10) 0.1201(13) 0.0910(10) -0.0270(9) 0.0228(8) -0.0312(9)
C24 0.118(4) 0.161(5) 0.106(4) 0.013(4) 0.023(3) 0.020(4)
C25 0.113(4) 0.162(5) 0.109(4) -0.007(4) 0.021(3) -0.008(4)
C26 0.112(4) 0.126(4) 0.099(3) -0.011(3) 0.029(3) -0.021(3)
C27 0.081(3) 0.100(4) 0.056(3) -0.001(3) 0.019(2) -0.018(3)
C22 0.088(3) 0.097(4) 0.057(3) 0.002(3) 0.017(2) -0.010(3)
C23 0.114(4) 0.118(4) 0.086(3) 0.009(3) 0.025(3) 0.012(3)
C28 0.114(5) 0.089(4) 0.063(3) 0.004(3) 0.037(3) -0.003(3)
C29 0.138(4) 0.129(4) 0.104(4) 0.011(3) 0.045(3) 0.007(3)
C30 0.169(5) 0.148(5) 0.122(4) 0.010(4) 0.054(4) 0.026(4)
C31 0.132(4) 0.156(5) 0.105(4) 0.014(3) 0.028(3) 0.036(4)
C32 0.113(3) 0.150(4) 0.097(3) -0.003(3) 0.023(3) 0.015(3)
C33 0.096(3) 0.134(3) 0.075(3) 0.001(3) 0.024(2) 0.015(3)

loop_
_atom_type_symbol
_atom_type_description
_atom_type_scat_dispersion_real
_atom_type_scat_dispersion_imag
_atom_type_scat_source
C C 0.0033 0.0016 'International Tables Vol C Tables 4.2.6.8 and 6.1.1.4'
H H 0.0000 0.0000 'International Tables Vol C Tables 4.2.6.8 and 6.1.1.4'
Cu Cu 0.3201 1.2651 'International Tables Vol C Tables 4.2.6.8 and 6.1.1.4'
N N 0.0061 0.0033 'International Tables Vol C Tables 4.2.6.8 and 6.1.1.4'
O O 0.0106 0.0060 'International Tables Vol C Tables 4.2.6.8 and 6.1.1.4'
S S 0.1246 0.1234 'International Tables Vol C Tables 4.2.6.8 and 6.1.1.4'

loop_
_geom_angle_atom_site_label_1
_geom_angle_atom_site_label_2
_geom_angle_atom_site_label_3
_geom_angle
_geom_angle_site_symmetry_1
_geom_angle_site_symmetry_3
_geom_angle_publ_flag
N6 Cu1 N1 178.16(18) . . ?
N3 Cu2 N2 176.16(16) . . ?
N5 Cu3 N4 178.88(18) . . ?
N2 N1 Cu1 117.8(3) . . ?
C1 N1 Cu1 132.4(4) . . ?
C1 N1 N2 109.7(4) . . ?
N1 N2 Cu2 120.0(3) . . ?
C3 N2 Cu2 130.8(3) . . ?
C3 N2 N1 109.1(4) . . ?
N4 N3 Cu2 119.4(3) . . ?
C8 N3 Cu2 130.3(4) . . ?
C8 N3 N4 110.3(4) . . ?
N3 N4 Cu3 117.9(3) . . ?
C10 N4 Cu3 134.4(4) . . ?
C10 N4 N3 107.7(4) . . ?
N6 N5 Cu3 121.0(3) . . ?
C15 N5 Cu3 129.9(4) . . ?
C15 N5 N6 109.0(5) . . ?
N5 N6 Cu1 119.9(3) . . ?
C17 N6 Cu1 130.9(4) . . ?
C17 N6 N5 109.1(5) . . ?
O1 N7 O2 124.0(6) . . ?
O1 N7 C2 118.0(7) . . ?
O2 N7 C2 117.8(7) . . ?
O3 N8 C9 118.2(6) . . ?
O4 N8 O3 123.3(6) . . ?
O4 N8 C9 118.5(7) . . ?
O5 N9 C16 118.0(9) . . ?
O6 N9 O5 123.6(8) . . ?
O6 N9 C16 118.3(9) . . ?
N1 C1 C2 106.7(4) . . ?
N1 C1 C5 121.5(5) . . ?
C2 C1 C5 131.8(5) . . ?
C1 C2 N7 126.3(6) . . ?
C3 C2 N7 126.0(6) . . ?
C3 C2 C1 107.7(4) . . ?
N2 C3 C2 106.7(5) . . ?
N2 C3 C6 119.9(5) . . ?
C2 C3 C6 133.3(5) . . ?
C4 C5 C1 113.6(6) . . ?
C3 C6 C7 111.6(5) . . ?
N3 C8 C9 106.1(5) . . ?
N3 C8 C11 121.4(4) . . ?
C9 C8 C11 132.5(5) . . ?
N8 C9 C8 126.5(6) . . ?
C10 C9 N8 125.4(6) . . ?
C10 C9 C8 108.1(4) . . ?
N4 C10 C9 107.8(5) . . ?
N4 C10 C13 119.2(6) . . ?
C9 C10 C13 132.9(5) . . ?
C8 C11 C12 113.0(5) . . ?
C14 C13 C10 114.1(7) . . ?
N5 C15 C16 107.2(6) . . ?
N5 C15 C18 119.9(6) . . ?
C16 C15 C18 132.8(6) . . ?
C15 C16 N9 126.3(7) . . ?
C17 C16 N9 126.9(7) . . ?
C17 C16 C15 106.8(5) . . ?
N6 C17 C16 107.8(6) . . ?
N6 C17 C20 119.2(6) . . ?
C16 C17 C20 132.9(6) . . ?
C19 C18 C15 112.9(7) . . ?
C21 C20 C17 113.5(7) . . ?
C22 S1 C33 91.2(2) . . ?
C25 C24 C23 120.0 . . ?
C24 C25 C26 120.0 . . ?
C27 C26 C25 120.0 . . ?
C26 C27 C22 120.0 . . ?
C26 C27 C28 127.7(3) . . ?
C22 C27 C28 112.3(3) . . ?
C27 C22 S1 113.0(3) . . ?
C23 C22 S1 126.9(3) . . ?
C23 C22 C27 120.0 . . ?
C22 C23 C24 120.0 . . ?
C29 C28 C27 129.6(3) . . ?
C29 C28 C33 120.0 . . ?
C33 C28 C27 110.4(3) . . ?
C28 C29 C30 120.0 . . ?
C31 C30 C29 120.0 . . ?
C30 C31 C32 120.0 . . ?
C33 C32 C31 120.0 . . ?
C28 C33 S1 113.1(3) . . ?
C32 C33 S1 126.9(3) . . ?
C32 C33 C28 120.0 . . ?

loop_
_geom_bond_atom_site_label_1
_geom_bond_atom_site_label_2
_geom_bond_distance
_geom_bond_site_symmetry_2
_geom_bond_publ_flag
Cu1 N1 1.861(4) . ?
Cu1 N6 1.855(4) . ?
Cu2 N2 1.859(4) . ?
Cu2 N3 1.854(3) . ?
Cu3 N4 1.854(4) . ?
Cu3 N5 1.854(4) . ?
O1 N7 1.216(8) . ?
O2 N7 1.232(8) . ?
O3 N8 1.237(8) . ?
O4 N8 1.212(8) . ?
O5 N9 1.220(10) . ?
O6 N9 1.209(10) . ?
N1 N2 1.379(5) . ?
N1 C1 1.325(6) . ?
N2 C3 1.338(6) . ?
N3 N4 1.386(5) . ?
N3 C8 1.330(6) . ?
N4 C10 1.348(6) . ?
N5 N6 1.374(5) . ?
N5 C15 1.332(7) . ?
N6 C17 1.322(7) . ?
N7 C2 1.433(7) . ?
N8 C9 1.406(7) . ?
N9 C16 1.431(8) . ?
C1 C2 1.406(8) . ?
C1 C5 1.501(7) . ?
C2 C3 1.399(7) . ?
C3 C6 1.485(8) . ?
C4 C5 1.468(9) . ?
C6 C7 1.505(9) . ?
C8 C9 1.411(7) . ?
C8 C11 1.457(7) . ?
C9 C10 1.378(8) . ?
C10 C13 1.557(9) . ?
C11 C12 1.519(8) . ?
C13 C14 1.465(9) . ?
C15 C16 1.398(9) . ?
C15 C18 1.524(10) . ?
C16 C17 1.393(9) . ?
C17 C20 1.535(9) . ?
C18 C19 1.442(10) . ?
C20 C21 1.424(11) . ?
S1 C22 1.696(3) . ?
S1 C33 1.730(4) . ?
C24 C25 1.3900 . ?
C24 C23 1.3900 . ?
C25 C26 1.3900 . ?
C26 C27 1.3900 . ?
C27 C22 1.3900 . ?
C27 C28 1.435(4) . ?
C22 C23 1.3900 . ?
C28 C29 1.3900 . ?
C28 C33 1.3900 . ?
C29 C30 1.3900 . ?
C30 C31 1.3900 . ?
C31 C32 1.3900 . ?
C32 C33 1.3900 . ?
